data_1574847
loop_
_publ_author_name
'Nguyen, Tri Minh'
'Tawfik, Sherif Abdulkader'
'Tran, Truyen'
'Gupta, Sunil'
'Rana, Santu'
'Venkatesh, Svetha'

_publ_section_title
;
 The search for superionic solid-state electrolytes using a
 physics-informed generative model.
;
_journal_issue 17
_journal_name_full 'Materials horizons'
_journal_page_first 6945
_journal_page_last 6955
_journal_paper_doi 10.1039/d5mh00767d
_journal_volume 12
_journal_year 2025
_chemical_formula_structural LiBr
_chemical_formula_sum 'Br8 Li8'
_space_group_IT_number 1
_space_group_name_Hall 'P 1'
_space_group_name_H-M_alt 'P 1'
_symmetry_Int_Tables_number 1
_symmetry_space_group_name_H-M 'P 1'
_audit_update_record
;
2025-04-08 deposited with the CCDC.	2025-06-06 downloaded from the CCDC.
;
_cell_angle_alpha 89.99997663
_cell_angle_beta 90.00007064
_cell_angle_gamma 89.99996284
_cell_formula_units_Z 8
_cell_length_a 10.03026185
_cell_length_b 10.03027612
_cell_length_c 4.23379761
_cell_volume 425.947
_cod_data_source_file d5mh00767d2.cif
_cod_data_source_block LiBr
_cod_depositor_comments 'Adding full bibliography for 1574820--1574854.cif.'
_cod_original_cell_volume 425.94669541
_cod_original_formula_sum 'Li8 Br8'
_cod_database_code 1574847

loop_
_symmetry_equiv_pos_site_id
_symmetry_equiv_pos_as_xyz
1 'x, y, z'

loop_
_atom_site_type_symbol
_atom_site_label
_atom_site_symmetry_multiplicity
_atom_site_fract_x
_atom_site_fract_y
_atom_site_fract_z
_atom_site_occupancy
Li Li0 1 0.75045568 0.58101922 0.75021664 1
Li Li1 1 0.41898177 0.75045587 0.24978146 1
Li Li2 1 0.25045504 0.08102024 0.74977945 1
Li Li3 1 0.58101905 0.24954400 0.24978354 1
Li Li4 1 0.74954574 0.91897882 0.74978350 1
Li Li5 1 0.24954402 0.41898171 0.75021961 1
Li Li6 1 0.91897854 0.25045456 0.25021622 1
Li Li7 1 0.08102015 0.74954535 0.25021959 1
Br Br8 1 0.24978282 0.94228600 0.24955006 1
Br Br9 1 0.05771335 0.24978284 0.75044691 1
Br Br10 1 0.74978112 0.44228578 0.25044662 1
Br Br11 1 0.94228685 0.75021695 0.75044830 1
Br Br12 1 0.25021863 0.55771567 0.25044948 1
Br Br13 1 0.75021727 0.05771255 0.24955353 1
Br Br14 1 0.55771484 0.74978172 0.74955243 1
Br Br15 1 0.44228513 0.25021874 0.74955266 1
